data_7042601
loop_
_publ_author_name
'Bo\<ca, R'
'Stol\'arov\'a, M'
'Falvello, L. R.'
'Tom\'as, M'
'Titi\<s, J'
'\<Cern\'ak, J'

_publ_section_title
;
 Slow magnetic relaxations in a ladder-type Dy(iii) complex and its
 dinuclear analogue.
;
_journal_issue 16
_journal_name_full 'Dalton transactions (Cambridge, England : 2003)'
_journal_page_first 5344
_journal_page_last 5351
_journal_paper_doi 10.1039/c7dt00069c
_journal_volume 46
_journal_year 2017
_chemical_formula_moiety 'C30 H36 Dy2 O24, 3.5(H2 O)'
_chemical_formula_sum 'C30 H43 Dy2 O27.5'
_chemical_formula_weight 1168.64
_space_group_crystal_system orthorhombic
_space_group_IT_number 61
_space_group_name_Hall '-P 2ac 2ab'
_space_group_name_H-M_alt 'P b c a'
_symmetry_space_group_name_Hall '-P 2ac 2ab'
_symmetry_space_group_name_H-M 'P b c a'
_atom_sites_solution_hydrogens mixed
_atom_sites_solution_primary direct
_audit_creation_method SHELXL-2016/6
_audit_update_record
;
2017-03-20 deposited with the CCDC.
2017-03-23 downloaded from the CCDC.
;
_cell_angle_alpha 90
_cell_angle_beta 90
_cell_angle_gamma 90
_cell_formula_units_Z 4
_cell_length_a 16.3718(5)
_cell_length_b 7.9713(3)
_cell_length_c 30.9027(12)
_cell_measurement_reflns_used 5807
_cell_measurement_temperature 173(1)
_cell_measurement_theta_max 29.3620
_cell_measurement_theta_min 3.6230
_cell_volume 4032.9(3)
_computing_cell_refinement 'CrysAlisPro 1.171.38.46 (Rigaku OD, 2015)'
_computing_data_collection 'CrysAlisPro 1.171.38.46 (Rigaku OD, 2015)'
_computing_data_reduction 'CrysAlisPro 1.171.38.46 (Rigaku OD, 2015)'
_computing_molecular_graphics 'DIAMOND (Brandenburg, 2007)'
_computing_publication_material 'SHELXL-2016/6 (Sheldrick, 2016)'
_computing_structure_refinement 'SHELXL-2016/6 (Sheldrick, 2016)'
_computing_structure_solution 'SIR 92'
_diffrn_ambient_temperature 173(1)
_diffrn_detector 'CCD plate'
_diffrn_detector_area_resol_mean 16.0655
_diffrn_detector_type Sapphire3
_diffrn_measured_fraction_theta_full 0.998
_diffrn_measured_fraction_theta_max 0.998
_diffrn_measurement_device 'four-circle diffractometer'
_diffrn_measurement_device_type 'Xcalibur, Sapphire3'
_diffrn_measurement_method '\w scans'
_diffrn_radiation_monochromator graphite
_diffrn_radiation_probe x-ray
_diffrn_radiation_type 'Mo K\a'
_diffrn_radiation_wavelength 0.71073
_diffrn_reflns_av_R_equivalents 0.0603
_diffrn_reflns_av_unetI/netI 0.0514
_diffrn_reflns_Laue_measured_fraction_full 0.998
_diffrn_reflns_Laue_measured_fraction_max 0.998
_diffrn_reflns_limit_h_max 11
_diffrn_reflns_limit_h_min -21
_diffrn_reflns_limit_k_max 10
_diffrn_reflns_limit_k_min -8
_diffrn_reflns_limit_l_max 40
_diffrn_reflns_limit_l_min -40
_diffrn_reflns_number 19610
_diffrn_reflns_point_group_measured_fraction_full 0.998
_diffrn_reflns_point_group_measured_fraction_max 0.998
_diffrn_reflns_theta_full 27.497
_diffrn_reflns_theta_max 27.497
_diffrn_reflns_theta_min 3.463
_diffrn_source 'fine-focus sealed X-ray tube'
_diffrn_source_type 'Enhance (Mo) X-ray Source'
_exptl_absorpt_coefficient_mu 3.775
_exptl_absorpt_correction_T_max 1.00000
_exptl_absorpt_correction_T_min 0.90267
_exptl_absorpt_correction_type multi-scan
_exptl_absorpt_process_details
;
CrysAlisPro 1.171.38.46 (Rigaku Oxford Diffraction, 2015)
Multi-scan absorption correction using spherical harmonics,
 implemented in SCALE3 ABSPACK scaling algorithm.
;
_exptl_crystal_colour 'light blue'
_exptl_crystal_density_diffrn 1.925
_exptl_crystal_description needle
_exptl_crystal_F_000 2300
_exptl_crystal_preparation ', Magnetic properties'
_exptl_crystal_recrystallization_method 'from hydrothermal reaction mixture'
_exptl_crystal_size_max 0.267
_exptl_crystal_size_mid 0.039
_exptl_crystal_size_min 0.013
_refine_diff_density_max 0.873
_refine_diff_density_min -1.284
_refine_diff_density_rms 0.125
_refine_ls_extinction_method none
_refine_ls_goodness_of_fit_ref 1.129
_refine_ls_hydrogen_treatment mixed
_refine_ls_matrix_type full
_refine_ls_number_parameters 349
_refine_ls_number_reflns 4632
_refine_ls_number_restraints 7
_refine_ls_restrained_S_all 1.132
_refine_ls_R_factor_all 0.0584
_refine_ls_R_factor_gt 0.0387
_refine_ls_shift/su_max 0.001
_refine_ls_shift/su_mean 0.000
_refine_ls_structure_factor_coef Fsqd
_refine_ls_weighting_details 'w=1/[\s^2^(Fo^2^)+(0.0241P)^2^+3.6121P] where P=(Fo^2^+2Fc^2^)/3'
_refine_ls_weighting_scheme calc
_refine_ls_wR_factor_gt 0.0762
_refine_ls_wR_factor_ref 0.0822
_reflns_Friedel_coverage 0.000
_reflns_number_gt 3520
_reflns_number_total 4632
_reflns_threshold_expression 'I > 2\s(I)'
_cod_data_source_file c7dt00069c2.cif
_cod_data_source_block 2
_cod_depositor_comments 'Adding full bibliography for 7042601--7042602.cif.'
_cod_original_formula_sum 'C30 H43 Dy2 O27.50'
_cod_database_code 7042601
_shelx_shelxl_version_number 2016/6
_shelx_space_group_comment
;
The symmetry employed for this shelxl refinement is uniquely defined
by the following loop, which should always be used as a source of
symmetry information in preference to the above space-group names.
They are only intended as comments.
;
_shelx_estimated_absorpt_t_min 0.432
_shelx_estimated_absorpt_t_max 0.953
_exptl_absorpt_special_details
; 
 The following created by CrysAlis:  
  oxdiff_exptl_absorpt_empirical_full_min           0.917
  oxdiff_exptl_absorpt_empirical_full_max           1.095
  oxdiff_exptl_absorpt_empirical_details
  Multi-scan correction (ABSPACK) includes:
  - Absorption correction using spherical harmonics
  - Frame scaling
;

loop_
_space_group_symop_operation_xyz
'x, y, z'
'-x+1/2, -y, z+1/2'
'x+1/2, -y+1/2, -z'
'-x, y+1/2, -z+1/2'
'-x, -y, -z'
'x-1/2, y, -z-1/2'
'-x-1/2, y-1/2, z'
'x, -y-1/2, z-1/2'

loop_
_atom_site_label
_atom_site_type_symbol
_atom_site_fract_x
_atom_site_fract_y
_atom_site_fract_z
_atom_site_U_iso_or_equiv
_atom_site_adp_type
_atom_site_occupancy
_atom_site_site_symmetry_order
_atom_site_calc_flag
_atom_site_refinement_flags_posn
_atom_site_refinement_flags_adp
_atom_site_refinement_flags_occupancy
_atom_site_disorder_assembly
_atom_site_disorder_group
Dy1 Dy 0.05254(2) 0.12792(3) 0.67375(2) 0.02136(8) Uani 1 1 d . . . . .
O1 O -0.0354(2) 0.3426(4) 0.69667(11) 0.0267(8) Uani 1 1 d . . . . .
O2 O -0.1532(2) 0.4837(4) 0.69502(12) 0.0325(9) Uani 1 1 d . . . . .
O3 O -0.0943(2) 0.0921(4) 0.65153(11) 0.0234(8) Uani 1 1 d . . . . .
O4 O 0.0008(2) -0.1627(4) 0.64983(12) 0.0285(8) Uani 1 1 d . . . . .
O5 O 0.1411(2) -0.0945(4) 0.68487(12) 0.0343(9) Uani 1 1 d . . . . .
O6 O 0.1879(2) -0.3532(5) 0.67658(15) 0.0458(11) Uani 1 1 d . . . . .
C1 C -0.1087(3) 0.3636(6) 0.68420(15) 0.0245(11) Uani 1 1 d . . . . .
C2 C -0.1449(3) 0.2396(6) 0.65310(16) 0.0250(11) Uani 1 1 d . . . . .
H2A H -0.200718 0.208722 0.662569 0.030 Uiso 1 1 calc R U . . .
H2B H -0.148714 0.290298 0.623922 0.030 Uiso 1 1 calc R U . . .
C3 C -0.1156(3) -0.0329(6) 0.62200(15) 0.0214(10) Uani 1 1 d . . . . .
C4 C -0.1821(3) -0.0239(6) 0.59471(16) 0.0269(11) Uani 1 1 d . . . . .
H4 H -0.217697 0.070171 0.595536 0.032 Uiso 1 1 calc R U . . .
C5 C -0.1961(3) -0.1545(6) 0.56605(17) 0.0326(13) Uani 1 1 d . . . . .
H5 H -0.240886 -0.148729 0.546535 0.039 Uiso 1 1 calc R U . . .
C6 C -0.1458(3) -0.2921(6) 0.56569(17) 0.0306(12) Uani 1 1 d . . . . .
H6 H -0.156368 -0.380973 0.545997 0.037 Uiso 1 1 calc R U . . .
C7 C -0.0802(3) -0.3034(6) 0.59344(17) 0.0293(12) Uani 1 1 d . . . . .
H7 H -0.046136 -0.399920 0.593282 0.035 Uiso 1 1 calc R U . . .
C8 C -0.0644(3) -0.1712(6) 0.62174(16) 0.0242(11) Uani 1 1 d . . . . .
C9 C 0.0597(3) -0.2948(7) 0.6475(2) 0.0365(14) Uani 1 1 d . . . . .
H9A H 0.074108 -0.317091 0.616931 0.044 Uiso 1 1 calc R U . . .
H9B H 0.036667 -0.398868 0.660039 0.044 Uiso 1 1 calc R U . . .
C10 C 0.1346(3) -0.2439(6) 0.67219(19) 0.0336(13) Uani 1 1 d . . . . .
O7 O 0.0870(3) 0.0664(4) 0.59991(12) 0.0398(10) Uani 1 1 d . . . . .
O8 O 0.0181(2) 0.3004(4) 0.60883(11) 0.0300(8) Uani 1 1 d . . . . .
C11A C 0.0545(4) 0.1983(7) 0.58552(17) 0.0325(13) Uani 0.5 1 d . . P . .
C12 C 0.0424(10) 0.208(2) 0.5362(5) 0.037(4) Uani 0.5 1 d . . P A -1
H12A H 0.096008 0.190475 0.522187 0.044 Uiso 0.5 1 calc R U P A -1
H12B H 0.006367 0.114714 0.527365 0.044 Uiso 0.5 1 calc R U P A -1
O9 O 0.0083(8) 0.361(2) 0.5197(6) 0.032(3) Uani 0.5 1 d . . P A -1
C13 C 0.0596(7) 0.4977(18) 0.5210(3) 0.029(3) Uani 0.5 1 d . . P A -1
C14 C 0.1339(7) 0.5107(15) 0.5424(4) 0.037(3) Uani 0.5 1 d . . P A -1
H14 H 0.153054 0.418342 0.559019 0.045 Uiso 0.5 1 calc R U P A -1
C15 C 0.1795(13) 0.651(3) 0.5402(5) 0.046(4) Uani 0.5 1 d . . P A -1
H15 H 0.230632 0.655778 0.554687 0.055 Uiso 0.5 1 calc R U P A -1
C16 C 0.1516(10) 0.7926(17) 0.5164(5) 0.051(4) Uani 0.5 1 d . . P A -1
H16 H 0.181976 0.894171 0.516235 0.061 Uiso 0.5 1 calc R U P A -1
C17 C 0.0801(9) 0.7793(14) 0.4937(4) 0.041(3) Uani 0.5 1 d . . P A -1
H17 H 0.062731 0.870275 0.476056 0.049 Uiso 0.5 1 calc R U P A -1
C18 C 0.0320(9) 0.6335(17) 0.4959(4) 0.032(3) Uani 0.5 1 d . . P A -1
O10 O -0.0406(9) 0.612(3) 0.4759(6) 0.037(3) Uani 0.5 1 d . . P A -1
C19 C -0.0853(10) 0.752(2) 0.4602(6) 0.042(4) Uani 0.5 1 d . . P A -1
H19A H -0.078235 0.848351 0.480190 0.050 Uiso 0.5 1 calc R U P A -1
H19B H -0.144144 0.724610 0.458878 0.050 Uiso 0.5 1 calc R U P A -1
C11B C 0.0545(4) 0.1983(7) 0.58552(17) 0.0325(13) Uani 0.5 1 d . . P . .
O11W O 0.1664(3) 0.3029(5) 0.65931(14) 0.0360(10) Uani 1 1 d D . . . .
H11A H 0.169(4) 0.407(5) 0.666(2) 0.054 Uiso 1 1 d D U . . .
H11B H 0.209(3) 0.254(7) 0.6699(19) 0.054 Uiso 1 1 d D U . . .
O12W O -0.0208(2) 0.0101(6) 0.73220(14) 0.0364(11) Uani 1 1 d . . . . .
H12C H -0.007(4) -0.037(8) 0.755(2) 0.055 Uiso 1 1 d . U . . .
H12D H -0.061(4) 0.001(9) 0.732(2) 0.055 Uiso 1 1 d . U . . .
O13W O 0.1184(3) 0.1976(5) 0.73970(14) 0.0378(11) Uani 1 1 d . . . . .
H13A H 0.137(4) 0.278(8) 0.743(2) 0.057 Uiso 1 1 d . U . . .
H13B H 0.119(5) 0.139(8) 0.756(2) 0.057 Uiso 1 1 d . U . . .
O14W O 0.1977(3) 0.4911(6) 0.75974(15) 0.0426(11) Uani 1 1 d . . . . .
H14A H 0.243(5) 0.488(8) 0.771(2) 0.064 Uiso 1 1 d . U . . .
H14B H 0.212(5) 0.524(8) 0.736(2) 0.064 Uiso 1 1 d . U . . .
O15W O -0.1643(11) 0.344(3) 0.4796(5) 0.098(6) Uani 0.5 1 d . . P . .
O16W O -0.2309(12) 0.064(2) 0.4410(8) 0.080(6) Uani 0.25 1 d . U P . .

loop_
_atom_site_aniso_label
_atom_site_aniso_U_11
_atom_site_aniso_U_22
_atom_site_aniso_U_33
_atom_site_aniso_U_23
_atom_site_aniso_U_13
_atom_site_aniso_U_12
Dy1 0.02129(13) 0.01824(13) 0.02456(12) 0.00366(10) -0.00329(10) 0.00010(10)
O1 0.029(2) 0.028(2) 0.0237(17) -0.0070(14) -0.0040(16) 0.0037(15)
O2 0.032(2) 0.031(2) 0.035(2) -0.0104(16) -0.0035(19) 0.0085(17)
O3 0.0206(17) 0.0196(18) 0.0300(18) -0.0040(14) -0.0075(16) 0.0010(14)
O4 0.029(2) 0.0175(18) 0.039(2) 0.0005(15) -0.0038(18) 0.0034(15)
O5 0.025(2) 0.029(2) 0.049(2) 0.0034(17) -0.0094(19) 0.0025(16)
O6 0.030(2) 0.028(2) 0.080(3) 0.011(2) -0.007(2) 0.0080(18)
C1 0.030(3) 0.024(3) 0.020(2) 0.003(2) 0.000(2) -0.003(2)
C2 0.022(3) 0.023(3) 0.030(3) -0.004(2) -0.002(2) 0.001(2)
C3 0.026(3) 0.018(2) 0.020(2) -0.0018(19) -0.001(2) -0.005(2)
C4 0.023(3) 0.031(3) 0.027(3) -0.002(2) -0.009(2) -0.003(2)
C5 0.030(3) 0.040(3) 0.027(3) -0.001(2) -0.006(2) -0.013(3)
C6 0.031(3) 0.028(3) 0.033(3) -0.012(2) 0.007(3) -0.010(2)
C7 0.026(3) 0.023(3) 0.038(3) -0.003(2) 0.007(3) -0.002(2)
C8 0.022(3) 0.024(3) 0.027(2) 0.001(2) -0.001(2) -0.001(2)
C9 0.029(3) 0.020(3) 0.060(4) -0.002(3) 0.002(3) 0.002(2)
C10 0.030(3) 0.019(3) 0.052(3) 0.011(2) 0.004(3) 0.001(2)
O7 0.062(3) 0.0222(19) 0.036(2) 0.0028(16) 0.010(2) 0.0065(19)
O8 0.037(2) 0.0288(19) 0.0246(18) 0.0020(15) 0.0020(18) 0.0048(17)
C11A 0.042(4) 0.028(3) 0.027(3) 0.002(2) 0.003(3) 0.001(3)
C12 0.068(12) 0.028(8) 0.015(5) 0.008(5) 0.010(8) 0.003(8)
O9 0.043(10) 0.027(7) 0.027(6) 0.003(5) -0.011(8) -0.006(8)
C13 0.026(6) 0.040(7) 0.021(5) -0.003(5) 0.016(5) -0.001(6)
C14 0.041(7) 0.038(7) 0.033(6) 0.002(5) 0.012(6) 0.007(6)
C15 0.037(9) 0.063(11) 0.038(8) 0.015(9) 0.004(8) -0.015(8)
C16 0.066(10) 0.023(6) 0.063(9) -0.008(7) 0.009(9) 0.001(7)
C17 0.060(8) 0.029(6) 0.032(6) 0.002(5) 0.008(7) 0.006(6)
C18 0.043(8) 0.035(7) 0.016(5) 0.003(5) 0.005(5) 0.008(7)
O10 0.042(9) 0.039(9) 0.031(6) 0.007(6) -0.008(7) -0.007(8)
C19 0.047(10) 0.039(10) 0.040(8) 0.011(7) 0.017(9) 0.014(8)
C11B 0.042(4) 0.028(3) 0.027(3) 0.002(2) 0.003(3) 0.001(3)
O11W 0.029(2) 0.030(2) 0.049(2) 0.0056(19) -0.004(2) -0.0042(18)
O12W 0.029(2) 0.052(3) 0.029(2) 0.0187(18) -0.008(2) -0.011(2)
O13W 0.041(2) 0.033(2) 0.039(2) 0.0088(19) -0.014(2) -0.007(2)
O14W 0.034(2) 0.050(3) 0.044(3) 0.003(2) -0.006(2) -0.008(2)
O15W 0.064(10) 0.130(14) 0.100(14) -0.008(15) -0.003(11) -0.010(10)
O16W 0.058(11) 0.036(9) 0.146(15) -0.014(10) 0.069(11) 0.014(8)

loop_
_atom_type_symbol
_atom_type_description
_atom_type_scat_dispersion_real
_atom_type_scat_dispersion_imag
_atom_type_scat_source
C C 0.0033 0.0016 'International Tables Vol C Tables 4.2.6.8 and 6.1.1.4'
H H 0.0000 0.0000 'International Tables Vol C Tables 4.2.6.8 and 6.1.1.4'
O O 0.0106 0.0060 'International Tables Vol C Tables 4.2.6.8 and 6.1.1.4'
Dy Dy -0.1892 4.4098 'International Tables Vol C Tables 4.2.6.8 and 6.1.1.4'

loop_
_geom_angle_atom_site_label_1
_geom_angle_atom_site_label_2
_geom_angle_atom_site_label_3
_geom_angle
_geom_angle_site_symmetry_1
_geom_angle_site_symmetry_3
O5 Dy1 O1 153.87(13) . .
O5 Dy1 O12W 84.27(15) . .
O1 Dy1 O12W 75.37(14) . .
O5 Dy1 O11W 89.21(13) . .
O1 Dy1 O11W 96.32(13) . .
O12W Dy1 O11W 141.00(15) . .
O5 Dy1 O13W 76.54(14) . .
O1 Dy1 O13W 81.29(14) . .
O12W Dy1 O13W 70.57(15) . .
O11W Dy1 O13W 70.51(15) . .
O5 Dy1 O7 80.65(13) . .
O1 Dy1 O7 125.47(12) . .
O12W Dy1 O7 139.86(15) . .
O11W Dy1 O7 75.90(14) . .
O13W Dy1 O7 139.25(16) . .
O5 Dy1 O8 133.04(13) . .
O1 Dy1 O8 72.67(12) . .
O12W Dy1 O8 135.89(14) . .
O11W Dy1 O8 72.69(13) . .
O13W Dy1 O8 131.62(13) . .
O7 Dy1 O8 53.28(12) . .
O5 Dy1 O3 123.48(11) . .
O1 Dy1 O3 65.10(11) . .
O12W Dy1 O3 71.23(13) . .
O11W Dy1 O3 140.05(12) . .
O13W Dy1 O3 134.06(14) . .
O7 Dy1 O3 86.68(13) . .
O8 Dy1 O3 68.11(12) . .
O5 Dy1 O4 63.89(12) . .
O1 Dy1 O4 122.75(12) . .
O12W Dy1 O4 72.22(14) . .
O11W Dy1 O4 137.23(13) . .
O13W Dy1 O4 127.38(12) . .
O7 Dy1 O4 67.72(12) . .
O8 Dy1 O4 100.97(12) . .
O3 Dy1 O4 60.34(10) . .
C1 O1 Dy1 125.7(3) . .
C3 O3 C2 117.4(4) . .
C3 O3 Dy1 119.9(3) . .
C2 O3 Dy1 116.7(3) . .
C8 O4 C9 117.0(4) . .
C8 O4 Dy1 118.7(3) . .
C9 O4 Dy1 117.0(3) . .
C10 O5 Dy1 128.7(3) . .
O2 C1 O1 124.8(5) . .
O2 C1 C2 116.5(4) . .
O1 C1 C2 118.7(4) . .
O3 C2 C1 109.4(4) . .
O3 C2 H2A 109.8 . .
C1 C2 H2A 109.8 . .
O3 C2 H2B 109.8 . .
C1 C2 H2B 109.8 . .
H2A C2 H2B 108.2 . .
C4 C3 C8 121.0(4) . .
C4 C3 O3 124.1(4) . .
C8 C3 O3 114.9(4) . .
C3 C4 C5 118.9(5) . .
C3 C4 H4 120.6 . .
C5 C4 H4 120.6 . .
C6 C5 C4 120.4(5) . .
C6 C5 H5 119.8 . .
C4 C5 H5 119.8 . .
C5 C6 C7 121.1(5) . .
C5 C6 H6 119.5 . .
C7 C6 H6 119.5 . .
C6 C7 C8 119.1(5) . .
C6 C7 H7 120.5 . .
C8 C7 H7 120.5 . .
O4 C8 C3 115.2(4) . .
O4 C8 C7 125.2(4) . .
C3 C8 C7 119.5(5) . .
O4 C9 C10 109.1(4) . .
O4 C9 H9A 109.9 . .
C10 C9 H9A 109.9 . .
O4 C9 H9B 109.9 . .
C10 C9 H9B 109.9 . .
H9A C9 H9B 108.3 . .
O6 C10 O5 124.8(5) . .
O6 C10 C9 116.1(5) . .
O5 C10 C9 118.9(5) . .
C11A O7 Dy1 93.8(3) . .
C11A O8 Dy1 89.8(3) . .
O8 C11A O7 123.1(5) . .
O8 C11A C12 118.6(8) . .
O7 C11A C12 116.6(7) . .
O8 C11A C19 121.3(8) . 5_566
O7 C11A C19 113.3(7) . 5_566
O9 C12 C11A 116.5(13) . .
O9 C12 H12A 108.2 . .
C11A C12 H12A 108.2 . .
O9 C12 H12B 108.2 . .
C11A C12 H12B 108.2 . .
H12A C12 H12B 107.3 . .
C13 O9 C12 115.1(13) . .
O9 C13 C14 127.4(13) . .
O9 C13 C18 113.3(12) . .
C14 C13 C18 119.2(14) . .
C15 C14 C13 121.5(14) . .
C15 C14 H14 119.2 . .
C13 C14 H14 119.2 . .
C14 C15 C16 120.5(17) . .
C14 C15 H15 119.7 . .
C16 C15 H15 119.7 . .
C17 C16 C15 118.6(14) . .
C17 C16 H16 120.7 . .
C15 C16 H16 120.7 . .
C16 C17 C18 121.2(12) . .
C16 C17 H17 119.4 . .
C18 C17 H17 119.4 . .
O10 C18 C17 125.2(14) . .
O10 C18 C13 115.9(15) . .
C17 C18 C13 118.9(14) . .
C18 O10 C19 120.3(17) . .
O10 C19 C11B 110.1(13) . 5_566
O10 C19 H19A 109.6 . .
C11B C19 H19A 109.6 5_566 .
O10 C19 H19B 109.6 . .
C11B C19 H19B 109.6 5_566 .
H19A C19 H19B 108.2 . .
Dy1 O11W H11A 125(5) . .
Dy1 O11W H11B 107(4) . .
H11A O11W H11B 108(6) . .
Dy1 O12W H12C 133(5) . .
Dy1 O12W H12D 122(7) . .
H12C O12W H12D 104(8) . .
Dy1 O13W H13A 123(6) . .
Dy1 O13W H13B 119(6) . .
H13A O13W H13B 118(8) . .
H14A O14W H14B 99(7) . .

loop_
_geom_bond_atom_site_label_1
_geom_bond_atom_site_label_2
_geom_bond_distance
_geom_bond_site_symmetry_2
Dy1 O5 2.316(3) .
Dy1 O1 2.345(3) .
Dy1 O12W 2.364(4) .
Dy1 O11W 2.370(4) .
Dy1 O13W 2.372(4) .
Dy1 O7 2.401(4) .
Dy1 O8 2.497(3) .
Dy1 O3 2.516(3) .
Dy1 O4 2.575(3) .
O1 C1 1.272(6) .
O2 C1 1.248(6) .
O3 C3 1.396(5) .
O3 C2 1.440(5) .
O4 C8 1.377(6) .
O4 C9 1.431(6) .
O5 C10 1.258(6) .
O6 C10 1.241(6) .
C1 C2 1.501(6) .
C2 H2A 0.9900 .
C2 H2B 0.9900 .
C3 C4 1.379(7) .
C3 C8 1.386(7) .
C4 C5 1.386(7) .
C4 H4 0.9500 .
C5 C6 1.372(7) .
C5 H5 0.9500 .
C6 C7 1.378(7) .
C6 H6 0.9500 .
C7 C8 1.393(7) .
C7 H7 0.9500 .
C9 C10 1.499(8) .
C9 H9A 0.9900 .
C9 H9B 0.9900 .
O7 C11A 1.260(6) .
O8 C11A 1.240(6) .
C11A C12 1.538(15) .
C11A C19 1.549(17) 5_566
C12 O9 1.43(2) .
C12 H12A 0.9900 .
C12 H12B 0.9900 .
O9 C13 1.375(18) .
C13 C14 1.388(16) .
C13 C18 1.407(18) .
C14 C15 1.35(3) .
C14 H14 0.9500 .
C15 C16 1.42(3) .
C15 H15 0.9500 .
C16 C17 1.369(19) .
C16 H16 0.9500 .
C17 C18 1.406(19) .
C17 H17 0.9500 .
C18 O10 1.352(17) .
O10 C19 1.42(3) .
C19 C11B 1.549(17) 5_566
C19 H19A 0.9900 .
C19 H19B 0.9900 .
O11W H11A 0.85(4) .
O11W H11B 0.86(4) .
O12W H12C 0.82(7) .
O12W H12D 0.66(7) .
O13W H13A 0.72(6) .
O13W H13B 0.69(6) .
O14W H14A 0.82(8) .
O14W H14B 0.82(7) .

loop_
_geom_hbond_atom_site_label_D
_geom_hbond_atom_site_label_H
_geom_hbond_atom_site_label_A
_geom_hbond_distance_DH
_geom_hbond_distance_HA
_geom_hbond_distance_DA
_geom_hbond_angle_DHA
_geom_hbond_site_symmetry_A
C7 H7 O8 0.95 2.65 3.576(6) 163.8 1_545
C9 H9B O1 0.99 2.63 3.618(7) 174.6 1_545
O11W H11A O6 0.85(4) 1.96(4) 2.815(5) 173(7) 1_565
O11W H11B O6 0.86(4) 1.90(5) 2.743(6) 164(6) 7_665
O12W H12C O1 0.82(7) 1.91(7) 2.731(5) 174(7) 4_546
O12W H12D O14W 0.66(7) 2.26(7) 2.911(6) 171(9) 4_546
O13W H13A O14W 0.72(6) 2.03(6) 2.746(6) 173(8) .
O13W H13B O2 0.69(6) 2.03(7) 2.702(5) 165(9) 4_546
O14W H14A O2 0.82(8) 1.99(8) 2.814(6) 174(7) 6_657
O14W H14B O6 0.82(7) 2.10(7) 2.858(6) 152(7) 1_565
C19 H19B O16W 0.99 2.47 3.41(2) 158.4 7_565

loop_
_geom_torsion_atom_site_label_1
_geom_torsion_atom_site_label_2
_geom_torsion_atom_site_label_3
_geom_torsion_atom_site_label_4
_geom_torsion
_geom_torsion_site_symmetry_1
_geom_torsion_site_symmetry_4
Dy1 O1 C1 O2 -176.0(3) . .
Dy1 O1 C1 C2 2.0(6) . .
C3 O3 C2 C1 -175.8(4) . .
Dy1 O3 C2 C1 -23.0(5) . .
O2 C1 C2 O3 -167.2(4) . .
O1 C1 C2 O3 14.6(6) . .
C2 O3 C3 C4 -0.5(7) . .
Dy1 O3 C3 C4 -152.3(4) . .
C2 O3 C3 C8 179.6(4) . .
Dy1 O3 C3 C8 27.7(5) . .
C8 C3 C4 C5 -1.5(7) . .
O3 C3 C4 C5 178.6(4) . .
C3 C4 C5 C6 1.6(8) . .
C4 C5 C6 C7 -0.4(8) . .
C5 C6 C7 C8 -1.0(8) . .
C9 O4 C8 C3 -173.9(4) . .
Dy1 O4 C8 C3 -24.3(5) . .
C9 O4 C8 C7 4.5(7) . .
Dy1 O4 C8 C7 154.1(4) . .
C4 C3 C8 O4 178.6(4) . .
O3 C3 C8 O4 -1.5(6) . .
C4 C3 C8 C7 0.1(7) . .
O3 C3 C8 C7 -180.0(4) . .
C6 C7 C8 O4 -177.2(5) . .
C6 C7 C8 C3 1.2(7) . .
C8 O4 C9 C10 166.5(4) . .
Dy1 O4 C9 C10 16.5(6) . .
Dy1 O5 C10 O6 174.0(4) . .
Dy1 O5 C10 C9 -2.1(7) . .
O4 C9 C10 O6 173.1(5) . .
O4 C9 C10 O5 -10.4(7) . .
Dy1 O8 C11A O7 2.3(6) . .
Dy1 O8 C11A C12 166.9(8) . .
Dy1 O8 C11A C19 -159.4(9) . 5_566
Dy1 O7 C11A O8 -2.4(6) . .
Dy1 O7 C11A C12 -167.3(8) . .
Dy1 O7 C11A C19 160.7(8) . 5_566
O8 C11A C12 O9 16.7(16) . .
O7 C11A C12 O9 -177.6(10) . .
C19 C11A C12 O9 -87(2) 5_566 .
C11A C12 O9 C13 71.6(18) . .
C12 O9 C13 C14 -11(2) . .
C12 O9 C13 C18 166.1(12) . .
O9 C13 C14 C15 178.3(16) . .
C18 C13 C14 C15 1.0(18) . .
C13 C14 C15 C16 1(2) . .
C14 C15 C16 C17 -4(2) . .
C15 C16 C17 C18 4(2) . .
C16 C17 C18 O10 177.6(16) . .
C16 C17 C18 C13 -2.0(17) . .
O9 C13 C18 O10 2.0(15) . .
C14 C13 C18 O10 179.7(14) . .
O9 C13 C18 C17 -178.4(13) . .
C14 C13 C18 C17 -0.7(16) . .
C17 C18 O10 C19 -17(3) . .
C13 C18 O10 C19 162.1(14) . .
C18 O10 C19 C11B 85(2) . 5_566
